data_7055170
loop_
_publ_author_name
'Babashkina, Maria G.'
'Robeyns, Koen'
'Filinchuk, Yaroslav'
'Safin, Damir A.'

_publ_section_title
;
 Detailed studies of the interaction of 3-chloroaniline with
 O,O&#x2032;-diphenylphosphorylisothiocyanate
;
_journal_issue 2
_journal_name_full 'New J. Chem.'
_journal_page_first 1230
_journal_paper_doi 10.1039/C5NJ02588E
_journal_volume 40
_journal_year 2016
_chemical_formula_moiety 'C19 H16 Cl N2 O3 P S'
_chemical_formula_sum 'C19 H16 Cl N2 O3 P S'
_chemical_formula_weight 418.82
_space_group_crystal_system monoclinic
_space_group_IT_number 14
_space_group_name_Hall '-P 2ybc'
_space_group_name_H-M_alt 'P 1 21/c 1'
_symmetry_space_group_name_Hall '-P 2ybc'
_symmetry_space_group_name_H-M 'P 1 21/c 1'
_atom_sites_solution_hydrogens geom
_audit_creation_method SHELXL-2014/7
_audit_update_record
;
2015-09-09 deposited with the CCDC.
2015-11-13 downloaded from the CCDC.
;
_cell_angle_alpha 90
_cell_angle_beta 97.6257(19)
_cell_angle_gamma 90
_cell_formula_units_Z 4
_cell_length_a 17.7272(3)
_cell_length_b 10.9714(2)
_cell_length_c 10.2468(2)
_cell_measurement_reflns_used 8855
_cell_measurement_temperature 150(2)
_cell_measurement_theta_max 25.4660
_cell_measurement_theta_min 3.2460
_cell_volume 1975.30(6)
_computing_cell_refinement
;
CrysAlisPro, Agilent Technologies,
Version 1.171.37.35 (release 13-08-2014 CrysAlis171 .NET)
(compiled Aug 13 2014,18:06:01)
;
_computing_data_collection MAR
_computing_data_reduction
;
CrysAlisPro, Agilent Technologies,
Version 1.171.37.35 (release 13-08-2014 CrysAlis171 .NET)
(compiled Aug 13 2014,18:06:01)
;
_computing_molecular_graphics 'MERCURY (Macrae et al., 2008)'
_computing_publication_material
;

'MERCURY (Macrae et al., 2008), Platon (Spek, 2009)'



;
_computing_structure_refinement 'SHELXL-2014/7 (Sheldrick, 2014)'
_computing_structure_solution 'SHELXS-97 (Sheldrick, 1990)'
_diffrn_ambient_temperature 150(2)
_diffrn_measured_fraction_theta_full 0.989
_diffrn_measured_fraction_theta_max 0.978
_diffrn_measurement_device_type 'MAR345 image plate'
_diffrn_measurement_method '120 images, \D\F 1.5\% '
_diffrn_radiation_monochromator 'Xenocs Fox3D mirror'
_diffrn_radiation_source 'Rigaku UltraX 18 rotating anode'
_diffrn_radiation_type MoK\a
_diffrn_radiation_wavelength 0.71073
_diffrn_reflns_av_R_equivalents 0.0238
_diffrn_reflns_av_unetI/netI 0.0205
_diffrn_reflns_laue_measured_fraction_full 0.989
_diffrn_reflns_laue_measured_fraction_max 0.978
_diffrn_reflns_limit_h_max 21
_diffrn_reflns_limit_h_min -21
_diffrn_reflns_limit_k_max 13
_diffrn_reflns_limit_k_min -12
_diffrn_reflns_limit_l_max 12
_diffrn_reflns_limit_l_min -12
_diffrn_reflns_number 11779
_diffrn_reflns_point_group_measured_fraction_full 0.989
_diffrn_reflns_point_group_measured_fraction_max 0.978
_diffrn_reflns_theta_full 25.242
_diffrn_reflns_theta_max 25.542
_diffrn_reflns_theta_min 3.408
_exptl_absorpt_coefficient_mu 0.402
_exptl_absorpt_correction_T_max 1.00000
_exptl_absorpt_correction_T_min 0.92802
_exptl_absorpt_correction_type multi-scan
_exptl_absorpt_process_details
;
CrysAlisPro, Agilent Technologies,
Version 1.171.37.35 (release 13-08-2014 CrysAlis171 .NET)
(compiled Aug 13 2014,18:06:01)
Empirical absorption correction using spherical harmonics,
 implemented in SCALE3 ABSPACK scaling algorithm.
;
_exptl_crystal_colour colourless
_exptl_crystal_density_diffrn 1.408
_exptl_crystal_description block
_exptl_crystal_F_000 864
_exptl_crystal_size_max 0.50
_exptl_crystal_size_mid 0.43
_exptl_crystal_size_min 0.30
_refine_diff_density_max 0.556
_refine_diff_density_min -0.543
_refine_diff_density_rms 0.047
_refine_ls_extinction_method none
_refine_ls_goodness_of_fit_ref 1.039
_refine_ls_hydrogen_treatment constr
_refine_ls_matrix_type full
_refine_ls_number_parameters 287
_refine_ls_number_reflns 3630
_refine_ls_number_restraints 18
_refine_ls_restrained_S_all 1.038
_refine_ls_R_factor_all 0.0420
_refine_ls_R_factor_gt 0.0387
_refine_ls_shift/su_max 0.001
_refine_ls_shift/su_mean 0.000
_refine_ls_structure_factor_coef Fsqd
_refine_ls_weighting_details 'w=1/[\s^2^(Fo^2^)+(0.0392P)^2^+1.7194P] where P=(Fo^2^+2Fc^2^)/3'
_refine_ls_weighting_scheme calc
_refine_ls_wR_factor_gt 0.0932
_refine_ls_wR_factor_ref 0.0951
_reflns_Friedel_coverage 0.000
_reflns_number_gt 3357
_reflns_number_total 3630
_reflns_threshold_expression 'I > 2\s(I)'
_cod_data_source_file c5nj02588e2.cif
_cod_data_source_block 1
_cod_depositor_comments 'Adding full bibliography for 7055170--7055173.cif.'
_cod_original_cell_volume 1975.29(7)
_cod_database_code 7055170
_shelx_shelxl_version_number 2014/7
_shelx_space_group_comment
;
The symmetry employed for this shelxl refinement is uniquely defined
by the following loop, which should always be used as a source of
symmetry information in preference to the above space-group names.
They are only intended as comments.
;

loop_
_space_group_symop_operation_xyz
'x, y, z'
'-x, y+1/2, -z+1/2'
'-x, -y, -z'
'x, -y-1/2, z-1/2'

loop_
_atom_site_label
_atom_site_type_symbol
_atom_site_fract_x
_atom_site_fract_y
_atom_site_fract_z
_atom_site_U_iso_or_equiv
_atom_site_adp_type
_atom_site_occupancy
_atom_site_site_symmetry_order
_atom_site_calc_flag
_atom_site_refinement_flags_posn
_atom_site_refinement_flags_adp
_atom_site_refinement_flags_occupancy
_atom_site_disorder_assembly
_atom_site_disorder_group
P1 P 0.29310(3) 0.73491(4) 0.41708(4) 0.02436(14) Uani 1 1 d . . . . .
O2 O 0.25020(8) 0.77601(12) 0.52107(12) 0.0303(3) Uani 1 1 d . . . . .
O3 O 0.33905(7) 0.83899(12) 0.35534(13) 0.0301(3) Uani 1 1 d . . . . .
C4 C 0.31378(11) 0.96158(17) 0.34983(19) 0.0291(4) Uani 1 1 d . . . . .
C5 C 0.27182(13) 1.00207(19) 0.2359(2) 0.0380(5) Uani 1 1 d . . . . .
H5 H 0.2587 0.9483 0.1638 0.046 Uiso 1 1 calc R U . . .
C6 C 0.24902(14) 1.1225(2) 0.2282(3) 0.0472(6) Uani 1 1 d . . . . .
H6 H 0.2194 1.1519 0.1505 0.057 Uiso 1 1 calc R U . . .
C7 C 0.26881(14) 1.1997(2) 0.3318(3) 0.0495(6) Uani 1 1 d . . . . .
H7 H 0.2526 1.2823 0.3258 0.059 Uiso 1 1 calc R U . . .
C8 C 0.31205(15) 1.1588(2) 0.4445(3) 0.0517(6) Uani 1 1 d . . . . .
H8 H 0.3262 1.2135 0.5154 0.062 Uiso 1 1 calc R U . . .
C9 C 0.33541(13) 1.0362(2) 0.4555(2) 0.0424(5) Uani 1 1 d . . . . .
H9 H 0.3650 1.0064 0.5330 0.051 Uiso 1 1 calc R U . . .
O10 O 0.35761(7) 0.64471(12) 0.47553(13) 0.0307(3) Uani 1 1 d . . . . .
C11 C 0.4071(4) 0.5825(4) 0.4014(7) 0.0291(19) Uani 0.640(8) 1 d . . P A 1
C12 C 0.4746(2) 0.6356(3) 0.3854(5) 0.0409(11) Uani 0.640(8) 1 d . . P A 1
H12 H 0.4879 0.7136 0.4216 0.049 Uiso 0.640(8) 1 calc R U P A 1
C13 C 0.5233(3) 0.5727(4) 0.3149(6) 0.0528(13) Uani 0.640(8) 1 d . . P A 1
H13 H 0.5714 0.6065 0.3041 0.063 Uiso 0.640(8) 1 calc R U P A 1
C14 C 0.5025(4) 0.4624(7) 0.2609(7) 0.0537(18) Uani 0.640(8) 1 d . . P A 1
H14 H 0.5358 0.4212 0.2104 0.064 Uiso 0.640(8) 1 calc R U P A 1
C15 C 0.4337(2) 0.4090(4) 0.2783(5) 0.0463(12) Uani 0.640(8) 1 d . . P A 1
H15 H 0.4204 0.3310 0.2420 0.056 Uiso 0.640(8) 1 calc R U P A 1
C16 C 0.3845(2) 0.4711(4) 0.3492(5) 0.0384(10) Uani 0.640(8) 1 d . . P A 1
H16 H 0.3366 0.4375 0.3614 0.046 Uiso 0.640(8) 1 calc R U P A 1
C11B C 0.4003(5) 0.5795(5) 0.3916(9) 0.033(4) Uani 0.360(8) 1 d G U P A 2
C12B C 0.4449(5) 0.6322(5) 0.3049(9) 0.058(3) Uani 0.360(8) 1 d G U P A 2
H12B H 0.4423 0.7175 0.2892 0.070 Uiso 0.360(8) 1 calc R U P A 2
C13B C 0.4931(5) 0.5600(6) 0.2413(9) 0.069(3) Uani 0.360(8) 1 d G U P A 2
H13B H 0.5235 0.5961 0.1820 0.083 Uiso 0.360(8) 1 calc R U P A 2
C14B C 0.4968(5) 0.4352(6) 0.2643(11) 0.062(4) Uani 0.360(8) 1 d G U P A 2
H14B H 0.5298 0.3859 0.2207 0.075 Uiso 0.360(8) 1 calc R U P A 2
C15B C 0.4523(5) 0.3825(4) 0.3509(11) 0.073(3) Uani 0.360(8) 1 d G U P A 2
H15B H 0.4548 0.2972 0.3667 0.087 Uiso 0.360(8) 1 calc R U P A 2
C16B C 0.4041(4) 0.4547(5) 0.4146(9) 0.053(2) Uani 0.360(8) 1 d G U P A 2
H16B H 0.3736 0.4187 0.4738 0.064 Uiso 0.360(8) 1 calc R U P A 2
N17 N 0.24536(8) 0.67623(14) 0.28287(14) 0.0246(3) Uani 1 1 d . . . . .
H17 H 0.2541 0.7072 0.2070 0.030 Uiso 1 1 calc R U . . .
C18 C 0.19271(10) 0.58246(16) 0.27876(18) 0.0253(4) Uani 1 1 d . . . . .
S19 S 0.17594(3) 0.51013(5) 0.41446(5) 0.03377(15) Uani 1 1 d . . . . .
N20 N 0.15928(9) 0.55737(15) 0.15594(15) 0.0295(4) Uani 1 1 d . . . . .
H20 H 0.1726 0.6016 0.0911 0.035 Uiso 1 1 calc R U . . .
C21 C 0.10382(11) 0.46428(18) 0.12350(19) 0.0298(4) Uani 1 1 d . . . . .
C22 C 0.11547(13) 0.3778(2) 0.0301(2) 0.0442(5) Uani 1 1 d . . . . .
H22 H 0.1600 0.3802 -0.0121 0.053 Uiso 1 1 calc R U . . .
C23 C 0.06116(16) 0.2870(2) -0.0015(3) 0.0561(7) Uani 1 1 d . . . . .
H23 H 0.0689 0.2277 -0.0658 0.067 Uiso 1 1 calc R U . . .
C24 C -0.00322(15) 0.2820(2) 0.0587(3) 0.0533(7) Uani 1 1 d . . . . .
H24 H -0.0397 0.2192 0.0379 0.064 Uiso 1 1 calc R U . . .
C25 C -0.01379(12) 0.3701(2) 0.1502(2) 0.0428(5) Uani 1 1 d . . . . .
C26 C 0.03827(11) 0.46244(19) 0.1830(2) 0.0337(4) Uani 1 1 d . . . . .
H26 H 0.0292 0.5233 0.2450 0.040 Uiso 1 1 calc R U . . .
Cl27 Cl -0.09597(4) 0.36842(9) 0.22595(8) 0.0744(3) Uani 1 1 d . . . . .

loop_
_atom_site_aniso_label
_atom_site_aniso_U_11
_atom_site_aniso_U_22
_atom_site_aniso_U_33
_atom_site_aniso_U_23
_atom_site_aniso_U_13
_atom_site_aniso_U_12
P1 0.0254(2) 0.0246(2) 0.0236(2) -0.00030(18) 0.00519(18) 0.00178(18)
O2 0.0376(7) 0.0313(7) 0.0235(6) -0.0018(5) 0.0089(5) 0.0025(6)
O3 0.0316(7) 0.0249(7) 0.0357(7) -0.0004(6) 0.0115(6) -0.0001(5)
C4 0.0299(10) 0.0231(9) 0.0363(10) -0.0019(8) 0.0119(8) -0.0034(7)
C5 0.0441(12) 0.0330(11) 0.0372(11) 0.0009(9) 0.0067(9) -0.0002(9)
C6 0.0541(14) 0.0349(12) 0.0533(14) 0.0084(10) 0.0095(11) 0.0039(10)
C7 0.0522(14) 0.0279(11) 0.0725(17) 0.0041(11) 0.0232(13) -0.0010(10)
C8 0.0610(15) 0.0357(12) 0.0611(15) -0.0198(11) 0.0182(13) -0.0122(11)
C9 0.0459(13) 0.0392(12) 0.0418(12) -0.0085(10) 0.0047(10) -0.0070(10)
O10 0.0287(7) 0.0295(7) 0.0329(7) 0.0013(6) 0.0008(5) 0.0036(5)
C11 0.024(3) 0.029(3) 0.033(3) 0.001(2) 0.001(2) 0.007(2)
C12 0.0280(19) 0.0305(18) 0.064(3) 0.0064(17) 0.0075(18) 0.0006(14)
C13 0.030(2) 0.043(2) 0.089(4) 0.013(2) 0.019(2) 0.0065(17)
C14 0.040(4) 0.055(3) 0.069(4) 0.001(3) 0.021(3) 0.019(2)
C15 0.034(2) 0.040(2) 0.062(3) -0.013(2) -0.0015(18) 0.0095(17)
C16 0.0254(19) 0.035(2) 0.053(3) -0.0047(19) -0.0002(17) -0.0002(16)
C11B 0.011(5) 0.036(6) 0.049(7) 0.003(5) -0.004(4) 0.004(4)
C12B 0.059(6) 0.036(4) 0.086(7) -0.002(4) 0.033(5) 0.012(3)
C13B 0.047(6) 0.058(5) 0.112(9) -0.010(5) 0.040(6) 0.010(4)
C14B 0.034(7) 0.043(5) 0.110(11) -0.035(6) 0.007(5) 0.009(4)
C15B 0.042(5) 0.039(4) 0.139(11) -0.016(5) 0.020(6) 0.003(4)
C16B 0.030(4) 0.035(4) 0.096(8) -0.003(4) 0.010(4) 0.002(3)
N17 0.0258(7) 0.0270(8) 0.0221(7) 0.0007(6) 0.0074(6) -0.0005(6)
C18 0.0221(9) 0.0262(9) 0.0282(9) -0.0007(7) 0.0053(7) 0.0013(7)
S19 0.0356(3) 0.0375(3) 0.0280(3) 0.0060(2) 0.0036(2) -0.0092(2)
N20 0.0276(8) 0.0360(9) 0.0255(8) 0.0004(7) 0.0056(6) -0.0059(7)
C21 0.0272(9) 0.0312(10) 0.0299(9) -0.0001(8) -0.0006(7) -0.0026(8)
C22 0.0390(12) 0.0485(13) 0.0434(12) -0.0126(10) -0.0011(9) 0.0069(10)
C23 0.0634(16) 0.0387(13) 0.0600(16) -0.0188(12) -0.0147(13) 0.0074(12)
C24 0.0526(15) 0.0353(12) 0.0645(16) 0.0025(11) -0.0196(12) -0.0121(11)
C25 0.0325(11) 0.0485(13) 0.0445(12) 0.0119(10) -0.0051(9) -0.0115(10)
C26 0.0293(10) 0.0370(11) 0.0340(10) -0.0003(9) 0.0005(8) -0.0047(8)
Cl27 0.0383(3) 0.1076(6) 0.0772(5) 0.0122(4) 0.0067(3) -0.0336(4)

loop_
_atom_type_symbol
_atom_type_description
_atom_type_scat_dispersion_real
_atom_type_scat_dispersion_imag
_atom_type_scat_source
C C 0.0033 0.0016 'International Tables Vol C Tables 4.2.6.8 and 6.1.1.4'
H H 0.0000 0.0000 'International Tables Vol C Tables 4.2.6.8 and 6.1.1.4'
N N 0.0061 0.0033 'International Tables Vol C Tables 4.2.6.8 and 6.1.1.4'
O O 0.0106 0.0060 'International Tables Vol C Tables 4.2.6.8 and 6.1.1.4'
P P 0.1023 0.0942 'International Tables Vol C Tables 4.2.6.8 and 6.1.1.4'
S S 0.1246 0.1234 'International Tables Vol C Tables 4.2.6.8 and 6.1.1.4'
Cl Cl 0.1484 0.1585 'International Tables Vol C Tables 4.2.6.8 and 6.1.1.4'

loop_
_geom_angle_atom_site_label_1
_geom_angle_atom_site_label_2
_geom_angle_atom_site_label_3
_geom_angle
O2 P1 O10 109.87(8)
O2 P1 O3 114.48(8)
O10 P1 O3 102.70(7)
O2 P1 N17 118.05(8)
O10 P1 N17 109.86(8)
O3 P1 N17 100.55(7)
C4 O3 P1 121.63(11)
C9 C4 C5 122.8(2)
C9 C4 O3 118.81(19)
C5 C4 O3 118.31(17)
C4 C5 C6 118.7(2)
C4 C5 H5 120.7
C6 C5 H5 120.7
C7 C6 C5 120.4(2)
C7 C6 H6 119.8
C5 C6 H6 119.8
C6 C7 C8 120.5(2)
C6 C7 H7 119.8
C8 C7 H7 119.8
C7 C8 C9 120.3(2)
C7 C8 H8 119.8
C9 C8 H8 119.8
C4 C9 C8 117.3(2)
C4 C9 H9 121.3
C8 C9 H9 121.3
C11B O10 P1 120.6(4)
C11 O10 P1 125.0(3)
C12 C11 C16 123.4(4)
C12 C11 O10 118.5(5)
C16 C11 O10 118.1(5)
C11 C12 C13 118.0(4)
C11 C12 H12 121.0
C13 C12 H12 121.0
C14 C13 C12 120.1(4)
C14 C13 H13 119.9
C12 C13 H13 119.9
C13 C14 C15 121.3(4)
C13 C14 H14 119.4
C15 C14 H14 119.4
C16 C15 C14 119.0(4)
C16 C15 H15 120.5
C14 C15 H15 120.5
C11 C16 C15 118.1(4)
C11 C16 H16 120.9
C15 C16 H16 120.9
C12B C11B C16B 120.0
C12B C11B O10 125.0(4)
C16B C11B O10 114.4(4)
C11B C12B C13B 120.0
C11B C12B H12B 120.0
C13B C12B H12B 120.0
C14B C13B C12B 120.0
C14B C13B H13B 120.0
C12B C13B H13B 120.0
C13B C14B C15B 120.0
C13B C14B H14B 120.0
C15B C14B H14B 120.0
C16B C15B C14B 120.0
C16B C15B H15B 120.0
C14B C15B H15B 120.0
C15B C16B C11B 120.0
C15B C16B H16B 120.0
C11B C16B H16B 120.0
C18 N17 P1 125.79(12)
C18 N17 H17 117.1
P1 N17 H17 117.1
N20 C18 N17 113.03(16)
N20 C18 S19 125.39(14)
N17 C18 S19 121.57(13)
C18 N20 C21 124.65(16)
C18 N20 H20 117.7
C21 N20 H20 117.7
C26 C21 C22 120.45(19)
C26 C21 N20 120.12(18)
C22 C21 N20 119.42(18)
C21 C22 C23 119.3(2)
C21 C22 H22 120.4
C23 C22 H22 120.4
C24 C23 C22 121.1(2)
C24 C23 H23 119.4
C22 C23 H23 119.4
C23 C24 C25 118.4(2)
C23 C24 H24 120.8
C25 C24 H24 120.8
C24 C25 C26 122.3(2)
C24 C25 Cl27 119.63(18)
C26 C25 Cl27 118.10(19)
C21 C26 C25 118.5(2)
C21 C26 H26 120.8
C25 C26 H26 120.8

loop_
_geom_bond_atom_site_label_1
_geom_bond_atom_site_label_2
_geom_bond_distance
P1 O2 1.4604(13)
P1 O10 1.5698(13)
P1 O3 1.5825(13)
P1 N17 1.6471(15)
O3 C4 1.416(2)
C4 C9 1.371(3)
C4 C5 1.372(3)
C5 C6 1.381(3)
C5 H5 0.9500
C6 C7 1.366(4)
C6 H6 0.9500
C7 C8 1.374(4)
C7 H7 0.9500
C8 C9 1.407(3)
C8 H8 0.9500
C9 H9 0.9500
O10 C11B 1.413(5)
O10 C11 1.411(4)
C11 C12 1.361(7)
C11 C16 1.372(7)
C12 C13 1.381(6)
C12 H12 0.9500
C13 C14 1.361(9)
C13 H13 0.9500
C14 C15 1.386(8)
C14 H14 0.9500
C15 C16 1.385(6)
C15 H15 0.9500
C16 H16 0.9500
C11B C12B 1.3900
C11B C16B 1.3900
C12B C13B 1.3900
C12B H12B 0.9500
C13B C14B 1.3900
C13B H13B 0.9500
C14B C15B 1.3900
C14B H14B 0.9500
C15B C16B 1.3900
C15B H15B 0.9500
C16B H16B 0.9500
N17 C18 1.386(2)
N17 H17 0.8800
C18 N20 1.347(2)
C18 S19 1.6616(18)
N20 C21 1.426(2)
N20 H20 0.8800
C21 C26 1.382(3)
C21 C22 1.383(3)
C22 C23 1.393(3)
C22 H22 0.9500
C23 C24 1.368(4)
C23 H23 0.9500
C24 C25 1.376(4)
C24 H24 0.9500
C25 C26 1.382(3)
C25 Cl27 1.740(2)
C26 H26 0.9500

loop_
_geom_torsion_atom_site_label_1
_geom_torsion_atom_site_label_2
_geom_torsion_atom_site_label_3
_geom_torsion_atom_site_label_4
_geom_torsion
O2 P1 O3 C4 -29.57(17)
O10 P1 O3 C4 -148.61(14)
N17 P1 O3 C4 98.04(14)
P1 O3 C4 C9 87.5(2)
P1 O3 C4 C5 -95.76(19)
C9 C4 C5 C6 -1.4(3)
O3 C4 C5 C6 -177.97(19)
C4 C5 C6 C7 0.8(3)
C5 C6 C7 C8 0.4(4)
C6 C7 C8 C9 -1.1(4)
C5 C4 C9 C8 0.7(3)
O3 C4 C9 C8 177.32(19)
C7 C8 C9 C4 0.5(4)
O2 P1 O10 C11B 171.3(4)
O3 P1 O10 C11B -66.4(4)
N17 P1 O10 C11B 39.9(4)
O2 P1 O10 C11 176.3(3)
O3 P1 O10 C11 -61.4(4)
N17 P1 O10 C11 44.9(4)
P1 O10 C11 C12 91.4(7)
P1 O10 C11 C16 -88.6(5)
C16 C11 C12 C13 -1.2(10)
O10 C11 C12 C13 178.7(4)
C11 C12 C13 C14 1.7(9)
C12 C13 C14 C15 -1.9(10)
C13 C14 C15 C16 1.7(10)
C12 C11 C16 C15 1.0(10)
O10 C11 C16 C15 -178.9(4)
C14 C15 C16 C11 -1.1(9)
P1 O10 C11B C12B 60.1(8)
P1 O10 C11B C16B -128.8(5)
C16B C11B C12B C13B 0.0
O10 C11B C12B C13B 170.6(10)
C11B C12B C13B C14B 0.0
C12B C13B C14B C15B 0.0
C13B C14B C15B C16B 0.0
C14B C15B C16B C11B 0.0
C12B C11B C16B C15B 0.0
O10 C11B C16B C15B -171.6(9)
O2 P1 N17 C18 -52.33(17)
O10 P1 N17 C18 74.68(16)
O3 P1 N17 C18 -177.55(14)
P1 N17 C18 N20 176.55(13)
P1 N17 C18 S19 -4.4(2)
N17 C18 N20 C21 179.16(16)
S19 C18 N20 C21 0.1(3)
C18 N20 C21 C26 55.5(3)
C18 N20 C21 C22 -125.9(2)
C26 C21 C22 C23 -1.4(3)
N20 C21 C22 C23 -179.9(2)
C21 C22 C23 C24 -0.2(4)
C22 C23 C24 C25 1.0(4)
C23 C24 C25 C26 -0.2(4)
C23 C24 C25 Cl27 178.59(19)
C22 C21 C26 C25 2.2(3)
N20 C21 C26 C25 -179.29(18)
C24 C25 C26 C21 -1.4(3)
Cl27 C25 C26 C21 179.83(16)
